data_2219988
loop_
_publ_author_name
'Fan, Guo-Dong'
'Xiao, Yu-Liang'
'You, Gui-Rong'
'Duan, Gui-Yun'

_publ_section_title
;
 11<i>H</i>-Dibenzo[<i>b</i>,<i>e</i>]azepine-6-carbonitrile
;
_journal_coeditor_code SG2271
_journal_issue 11
_journal_name_full 'Acta Crystallographica Section E'
_journal_page_first o2126
_journal_paper_doi 10.1107/S1600536808033072
_journal_volume 64
_journal_year 2008
_chemical_formula_iupac 'C15 H10 N2'
_chemical_formula_moiety 'C15 H10 N2'
_chemical_formula_sum 'C15 H10 N2'
_chemical_formula_weight 218.25
_chemical_name_systematic
;
11<i>H</i>-Dibenzo[b,e]azepine-6-carbonitrile
;
_space_group_IT_number 2
_symmetry_cell_setting triclinic
_symmetry_space_group_name_Hall '-P 1'
_symmetry_space_group_name_H-M 'P -1'
_atom_sites_solution_hydrogens geom
_atom_sites_solution_primary direct
_atom_sites_solution_secondary difmap
_audit_creation_method SHELXL97
_cell_angle_alpha 105.96(3)
_cell_angle_beta 99.18(2)
_cell_angle_gamma 109.04(3)
_cell_formula_units_Z 4
_cell_length_a 10.125(2)
_cell_length_b 10.275(2)
_cell_length_c 12.749(3)
_cell_measurement_reflns_used 4851
_cell_measurement_temperature 273(2)
_cell_measurement_theta_max 27.98
_cell_measurement_theta_min 2.21
_cell_volume 1159.2(6)
_computing_cell_refinement 'SAINT (Bruker, 2001)'
_computing_data_collection 'SMART (Bruker, 2001)'
_computing_data_reduction 'SAINT (Bruker, 2001)'
_computing_molecular_graphics 'SHELXTL (Sheldrick, 2008)'
_computing_publication_material 'SHELXTL (Sheldrick, 2008)'
_computing_structure_refinement 'SHELXTL (Sheldrick, 2008)'
_computing_structure_solution 'SHELXTL (Sheldrick, 2008)'
_diffrn_ambient_temperature 273(2)
_diffrn_measured_fraction_theta_full 0.999
_diffrn_measured_fraction_theta_max 0.999
_diffrn_measurement_device_type 'Bruker SMART CCD area-detector'
_diffrn_measurement_method '\f and \w'
_diffrn_radiation_monochromator graphite
_diffrn_radiation_source 'fine-focus sealed tube'
_diffrn_radiation_type MoK\a
_diffrn_radiation_wavelength 0.71073
_diffrn_reflns_av_R_equivalents 0.0207
_diffrn_reflns_av_sigmaI/netI 0.0204
_diffrn_reflns_limit_h_max 12
_diffrn_reflns_limit_h_min -12
_diffrn_reflns_limit_k_max 12
_diffrn_reflns_limit_k_min -12
_diffrn_reflns_limit_l_max 15
_diffrn_reflns_limit_l_min -14
_diffrn_reflns_number 12026
_diffrn_reflns_theta_full 25.02
_diffrn_reflns_theta_max 25.02
_diffrn_reflns_theta_min 2.21
_diffrn_standards_decay_% 0
_diffrn_standards_number 0
_exptl_absorpt_coefficient_mu 0.075
_exptl_absorpt_correction_T_max 0.9925
_exptl_absorpt_correction_T_min 0.9888
_exptl_absorpt_correction_type multi-scan
_exptl_absorpt_process_details '(SADABS; Sheldrick, 1996)'
_exptl_crystal_colour brown
_exptl_crystal_density_diffrn 1.251
_exptl_crystal_density_method 'not measured'
_exptl_crystal_description block
_exptl_crystal_F_000 456
_exptl_crystal_size_max 0.15
_exptl_crystal_size_mid 0.12
_exptl_crystal_size_min 0.10
_refine_diff_density_max 0.194
_refine_diff_density_min -0.133
_refine_ls_extinction_coef 0.037(2)
_refine_ls_extinction_expression Fc^*^=kFc[1+0.001xFc^2^\l^3^/sin(2\q)]^-1/4^
_refine_ls_extinction_method 'SHELXTL (Sheldrick, 2008)'
_refine_ls_goodness_of_fit_ref 1.032
_refine_ls_hydrogen_treatment constr
_refine_ls_matrix_type full
_refine_ls_number_parameters 308
_refine_ls_number_reflns 4084
_refine_ls_number_restraints 0
_refine_ls_restrained_S_all 1.032
_refine_ls_R_factor_all 0.0445
_refine_ls_R_factor_gt 0.0357
_refine_ls_shift/su_max 0.000
_refine_ls_shift/su_mean 0.000
_refine_ls_structure_factor_coef Fsqd
_refine_ls_weighting_details 'calc w = 1/[\s^2^(Fo^2^)+(0.0446P)^2^+0.1613P] where P=(Fo^2^+2Fc^2^)/3'
_refine_ls_weighting_scheme calc
_refine_ls_wR_factor_gt 0.0894
_refine_ls_wR_factor_ref 0.0969
_reflns_number_gt 3382
_reflns_number_total 4084
_reflns_threshold_expression I>2\s(I)
_cod_data_source_file sg2271.cif
_cod_data_source_block I
_cod_database_code 2219988
_cod_database_fobs_code 2219988

loop_
_symmetry_equiv_pos_as_xyz
'x, y, z'
'-x, -y, -z'

loop_
_atom_site_type_symbol
_atom_site_label
_atom_site_fract_x
_atom_site_fract_y
_atom_site_fract_z
_atom_site_U_iso_or_equiv
_atom_site_adp_type
_atom_site_calc_flag
_atom_site_refinement_flags
_atom_site_occupancy
N N1 0.93668(11) 0.20617(11) 0.18911(9) 0.0486(3) Uani d . 1
N N2 1.10390(18) 0.47578(17) 0.10411(14) 0.0874(4) Uani d . 1
N N3 0.33399(10) 0.33411(11) 0.30617(9) 0.0474(3) Uani d . 1
N N4 0.42697(16) 0.69062(15) 0.35893(13) 0.0816(4) Uani d . 1
C C1 0.87147(12) 0.11423(13) 0.24622(10) 0.0466(3) Uani d . 1
C C2 0.93247(14) 0.01429(14) 0.25883(12) 0.0568(3) Uani d . 1
H H2A 1.0096 0.0105 0.2288 0.068 Uiso calc R 1
C C3 0.87991(17) -0.07883(16) 0.31523(14) 0.0699(4) Uani d . 1
H H3B 0.9238 -0.1425 0.3261 0.084 Uiso calc R 1
C C4 0.76259(18) -0.07763(18) 0.35547(14) 0.0747(5) Uani d . 1
H H4A 0.7275 -0.1399 0.3944 0.090 Uiso calc R 1
C C5 0.69679(16) 0.01499(17) 0.33859(13) 0.0679(4) Uani d . 1
H H5A 0.6151 0.0122 0.3640 0.082 Uiso calc R 1
C C6 0.74956(13) 0.11314(15) 0.28418(11) 0.0532(3) Uani d . 1
C C7 0.67936(14) 0.21544(17) 0.26432(13) 0.0644(4) Uani d . 1
H H7A 0.6553 0.2013 0.1841 0.077 Uiso calc R 1
H H7B 0.5900 0.1936 0.2871 0.077 Uiso calc R 1
C C8 0.78013(14) 0.37191(16) 0.33094(11) 0.0549(3) Uani d . 1
C C9 0.74955(18) 0.4600(2) 0.41954(13) 0.0707(4) Uani d . 1
H H9A 0.6653 0.4210 0.4403 0.085 Uiso calc R 1
C C10 0.8421(2) 0.6044(2) 0.47717(14) 0.0800(5) Uani d . 1
H H10A 0.8204 0.6615 0.5369 0.096 Uiso calc R 1
C C11 0.9659(2) 0.66483(19) 0.44740(13) 0.0732(4) Uani d . 1
H H11A 1.0271 0.7630 0.4859 0.088 Uiso calc R 1
C C12 0.99953(16) 0.58006(15) 0.36048(12) 0.0596(4) Uani d . 1
H H12A 1.0832 0.6213 0.3398 0.071 Uiso calc R 1
C C13 0.90890(13) 0.43261(14) 0.30305(10) 0.0486(3) Uani d . 1
C C14 0.95118(13) 0.34087(14) 0.21488(10) 0.0469(3) Uani d . 1
C C15 1.03427(15) 0.41783(15) 0.14911(12) 0.0549(3) Uani d . 1
C C16 0.30864(12) 0.18357(13) 0.26934(11) 0.0457(3) Uani d . 1
C C17 0.32200(14) 0.12481(16) 0.35496(12) 0.0570(3) Uani d . 1
H H17A 0.3485 0.1854 0.4305 0.068 Uiso calc R 1
C C18 0.29646(18) -0.02147(18) 0.32903(16) 0.0717(4) Uani d . 1
H H18A 0.3087 -0.0591 0.3867 0.086 Uiso calc R 1
C C19 0.2528(2) -0.11204(18) 0.21765(17) 0.0804(5) Uani d . 1
H H19A 0.2344 -0.2115 0.1997 0.097 Uiso calc R 1
C C20 0.23630(18) -0.05569(16) 0.13243(15) 0.0703(4) Uani d . 1
H H20A 0.2060 -0.1184 0.0573 0.084 Uiso calc R 1
C C21 0.26371(13) 0.09205(14) 0.15582(11) 0.0508(3) Uani d . 1
C C22 0.24469(15) 0.15472(15) 0.06392(11) 0.0577(4) Uani d . 1
H H22A 0.1773 0.2029 0.0739 0.069 Uiso calc R 1
H H22B 0.2046 0.0762 -0.0095 0.069 Uiso calc R 1
C C23 0.38852(15) 0.26340(15) 0.06805(11) 0.0518(3) Uani d . 1
C C24 0.45555(19) 0.23862(18) -0.01782(13) 0.0684(4) Uani d . 1
H H24A 0.4114 0.1515 -0.0800 0.082 Uiso calc R 1
C C25 0.5865(2) 0.3412(2) -0.01221(15) 0.0777(5) Uani d . 1
H H25A 0.6302 0.3222 -0.0704 0.093 Uiso calc R 1
C C26 0.65358(17) 0.4714(2) 0.07818(15) 0.0715(4) Uani d . 1
H H26A 0.7420 0.5402 0.0811 0.086 Uiso calc R 1
C C27 0.58889(15) 0.49905(16) 0.16430(13) 0.0583(4) Uani d . 1
H H27A 0.6326 0.5879 0.2249 0.070 Uiso calc R 1
C C28 0.45808(13) 0.39437(14) 0.16093(11) 0.0467(3) Uani d . 1
C C29 0.39603(13) 0.42144(13) 0.25784(10) 0.0459(3) Uani d . 1
C C30 0.41483(15) 0.57366(16) 0.31439(12) 0.0566(3) Uani d . 1

loop_
_atom_site_aniso_label
_atom_site_aniso_U_11
_atom_site_aniso_U_22
_atom_site_aniso_U_33
_atom_site_aniso_U_12
_atom_site_aniso_U_13
_atom_site_aniso_U_23
N1 0.0475(6) 0.0505(6) 0.0503(6) 0.0185(5) 0.0175(5) 0.0198(5)
N2 0.0998(11) 0.0880(10) 0.0966(11) 0.0383(9) 0.0484(9) 0.0511(9)
N3 0.0454(5) 0.0503(6) 0.0456(6) 0.0166(5) 0.0171(5) 0.0152(5)
N4 0.0931(10) 0.0557(8) 0.0875(10) 0.0253(7) 0.0296(8) 0.0140(7)
C1 0.0414(6) 0.0468(7) 0.0461(7) 0.0105(5) 0.0116(5) 0.0163(6)
C2 0.0511(7) 0.0501(8) 0.0691(9) 0.0171(6) 0.0189(6) 0.0229(7)
C3 0.0716(9) 0.0565(9) 0.0850(11) 0.0206(7) 0.0198(8) 0.0363(8)
C4 0.0769(10) 0.0655(10) 0.0781(11) 0.0102(8) 0.0259(9) 0.0385(9)
C5 0.0525(8) 0.0725(10) 0.0725(10) 0.0095(7) 0.0263(7) 0.0289(8)
C6 0.0393(6) 0.0592(8) 0.0535(8) 0.0112(6) 0.0119(6) 0.0184(6)
C7 0.0404(7) 0.0874(11) 0.0719(10) 0.0274(7) 0.0195(7) 0.0325(8)
C8 0.0533(7) 0.0761(9) 0.0526(8) 0.0391(7) 0.0175(6) 0.0299(7)
C9 0.0765(10) 0.1060(14) 0.0618(9) 0.0620(10) 0.0305(8) 0.0389(10)
C10 0.1131(14) 0.1013(14) 0.0517(9) 0.0765(12) 0.0237(9) 0.0231(9)
C11 0.1017(13) 0.0676(10) 0.0545(9) 0.0487(9) 0.0093(9) 0.0153(8)
C12 0.0703(9) 0.0566(8) 0.0564(8) 0.0307(7) 0.0122(7) 0.0224(7)
C13 0.0523(7) 0.0573(8) 0.0453(7) 0.0300(6) 0.0120(6) 0.0219(6)
C14 0.0445(6) 0.0529(8) 0.0474(7) 0.0200(6) 0.0141(5) 0.0220(6)
C15 0.0579(8) 0.0502(8) 0.0647(9) 0.0220(6) 0.0287(7) 0.0244(7)
C16 0.0411(6) 0.0497(7) 0.0527(8) 0.0192(5) 0.0220(5) 0.0205(6)
C17 0.0569(8) 0.0671(9) 0.0591(8) 0.0262(7) 0.0290(6) 0.0303(7)
C18 0.0836(11) 0.0774(11) 0.0891(12) 0.0452(9) 0.0474(9) 0.0513(10)
C19 0.1060(13) 0.0592(9) 0.1064(15) 0.0445(9) 0.0607(11) 0.0415(10)
C20 0.0872(11) 0.0526(8) 0.0744(10) 0.0277(8) 0.0401(9) 0.0163(8)
C21 0.0508(7) 0.0489(7) 0.0543(8) 0.0194(6) 0.0234(6) 0.0155(6)
C22 0.0639(8) 0.0562(8) 0.0450(7) 0.0212(7) 0.0119(6) 0.0103(6)
C23 0.0657(8) 0.0585(8) 0.0451(7) 0.0332(7) 0.0212(6) 0.0246(6)
C24 0.0968(11) 0.0771(10) 0.0546(9) 0.0472(9) 0.0390(8) 0.0314(8)
C25 0.1023(13) 0.1026(14) 0.0778(12) 0.0643(11) 0.0602(10) 0.0559(11)
C26 0.0680(9) 0.0919(12) 0.0898(12) 0.0400(9) 0.0441(9) 0.0609(11)
C27 0.0586(8) 0.0636(9) 0.0660(9) 0.0257(7) 0.0236(7) 0.0365(7)
C28 0.0509(7) 0.0541(7) 0.0481(7) 0.0268(6) 0.0193(6) 0.0262(6)
C29 0.0439(6) 0.0474(7) 0.0453(7) 0.0183(5) 0.0119(5) 0.0144(6)
C30 0.0591(8) 0.0516(8) 0.0559(8) 0.0182(6) 0.0200(6) 0.0156(7)

loop_
_atom_type_symbol
_atom_type_description
_atom_type_scat_dispersion_real
_atom_type_scat_dispersion_imag
_atom_type_scat_source
C C 0.0033 0.0016 'International Tables Vol C Tables 4.2.6.8 and 6.1.1.4'
H H 0.0000 0.0000 'International Tables Vol C Tables 4.2.6.8 and 6.1.1.4'
N N 0.0061 0.0033 'International Tables Vol C Tables 4.2.6.8 and 6.1.1.4'

loop_
_geom_angle_atom_site_label_1
_geom_angle_atom_site_label_2
_geom_angle_atom_site_label_3
_geom_angle
C14 N1 C1 123.45(11)
C29 N3 C16 123.40(10)
C2 C1 C6 119.79(12)
C2 C1 N1 115.43(11)
C6 C1 N1 124.70(12)
C3 C2 C1 120.61(14)
C3 C2 H2A 119.7
C1 C2 H2A 119.7
C4 C3 C2 119.76(15)
C4 C3 H3B 120.1
C2 C3 H3B 120.1
C3 C4 C5 120.23(14)
C3 C4 H4A 119.9
C5 C4 H4A 119.9
C4 C5 C6 121.38(14)
C4 C5 H5A 119.3
C6 C5 H5A 119.3
C5 C6 C1 118.08(14)
C5 C6 C7 122.46(13)
C1 C6 C7 119.45(12)
C8 C7 C6 110.19(11)
C8 C7 H7A 109.6
C6 C7 H7A 109.6
C8 C7 H7B 109.6
C6 C7 H7B 109.6
H7A C7 H7B 108.1
C9 C8 C13 118.34(15)
C9 C8 C7 122.16(14)
C13 C8 C7 119.49(12)
C10 C9 C8 120.89(16)
C10 C9 H9A 119.6
C8 C9 H9A 119.6
C11 C10 C9 120.64(15)
C11 C10 H10A 119.7
C9 C10 H10A 119.7
C10 C11 C12 119.79(16)
C10 C11 H11A 120.1
C12 C11 H11A 120.1
C11 C12 C13 120.34(15)
C11 C12 H12A 119.8
C13 C12 H12A 119.8
C12 C13 C8 119.93(13)
C12 C13 C14 119.64(12)
C8 C13 C14 120.42(12)
N1 C14 C13 131.09(12)
N1 C14 C15 113.18(11)
C13 C14 C15 115.56(11)
N2 C15 C14 175.67(16)
C17 C16 C21 119.88(12)
C17 C16 N3 115.52(12)
C21 C16 N3 124.48(12)
C18 C17 C16 120.68(14)
C18 C17 H17A 119.7
C16 C17 H17A 119.7
C17 C18 C19 119.75(15)
C17 C18 H18A 120.1
C19 C18 H18A 120.1
C18 C19 C20 120.00(15)
C18 C19 H19A 120.0
C20 C19 H19A 120.0
C19 C20 C21 121.66(15)
C19 C20 H20A 119.2
C21 C20 H20A 119.2
C20 C21 C16 118.00(13)
C20 C21 C22 122.27(13)
C16 C21 C22 119.73(12)
C21 C22 C23 109.89(11)
C21 C22 H22A 109.7
C23 C22 H22A 109.7
C21 C22 H22B 109.7
C23 C22 H22B 109.7
H22A C22 H22B 108.2
C24 C23 C28 118.32(13)
C24 C23 C22 122.21(13)
C28 C23 C22 119.47(12)
C25 C24 C23 120.81(16)
C25 C24 H24A 119.6
C23 C24 H24A 119.6
C26 C25 C24 120.87(14)
C26 C25 H25A 119.6
C24 C25 H25A 119.6
C25 C26 C27 119.47(15)
C25 C26 H26A 120.3
C27 C26 H26A 120.3
C26 C27 C28 120.16(15)
C26 C27 H27A 119.9
C28 C27 H27A 119.9
C27 C28 C23 120.32(12)
C27 C28 C29 119.32(12)
C23 C28 C29 120.34(11)
N3 C29 C30 113.12(11)
N3 C29 C28 130.40(12)
C30 C29 C28 116.35(11)
N4 C30 C29 178.61(15)

loop_
_geom_bond_atom_site_label_1
_geom_bond_atom_site_label_2
_geom_bond_distance
N1 C14 1.2833(16)
N1 C1 1.4082(16)
N2 C15 1.1062(17)
N3 C29 1.2804(16)
N3 C16 1.4077(16)
N4 C30 1.1348(18)
C1 C2 1.3909(19)
C1 C6 1.3936(18)
C2 C3 1.373(2)
C2 H2A 0.9300
C3 C4 1.369(2)
C3 H3B 0.9300
C4 C5 1.370(2)
C4 H4A 0.9300
C5 C6 1.391(2)
C5 H5A 0.9300
C6 C7 1.500(2)
C7 C8 1.500(2)
C7 H7A 0.9700
C7 H7B 0.9700
C8 C9 1.387(2)
C8 C13 1.3980(19)
C9 C10 1.375(3)
C9 H9A 0.9300
C10 C11 1.369(3)
C10 H10A 0.9300
C11 C12 1.373(2)
C11 H11A 0.9300
C12 C13 1.393(2)
C12 H12A 0.9300
C13 C14 1.4728(18)
C14 C15 1.4805(19)
C16 C17 1.3940(19)
C16 C21 1.3956(19)
C17 C18 1.372(2)
C17 H17A 0.9300
C18 C19 1.372(3)
C18 H18A 0.9300
C19 C20 1.377(2)
C19 H19A 0.9300
C20 C21 1.386(2)
C20 H20A 0.9300
C21 C22 1.4994(19)
C22 C23 1.5008(19)
C22 H22A 0.9700
C22 H22B 0.9700
C23 C24 1.3858(19)
C23 C28 1.396(2)
C24 C25 1.374(2)
C24 H24A 0.9300
C25 C26 1.374(3)
C25 H25A 0.9300
C26 C27 1.377(2)
C26 H26A 0.9300
C27 C28 1.3927(19)
C27 H27A 0.9300
C28 C29 1.4735(18)
C29 C30 1.4642(19)

loop_
_geom_contact_atom_site_label_1
_geom_contact_atom_site_label_2
_geom_contact_distance
_geom_contact_site_symmetry_2
_geom_contact_publ_flag
Cg1 Cg1 3.673(4) 2_766 y
Cg2 Cg2 3.793(4) 2_665 y

loop_
_geom_torsion_atom_site_label_1
_geom_torsion_atom_site_label_2
_geom_torsion_atom_site_label_3
_geom_torsion_atom_site_label_4
_geom_torsion
C14 N1 C1 C2 -144.10(13)
C14 N1 C1 C6 39.14(19)
C6 C1 C2 C3 -4.5(2)
N1 C1 C2 C3 178.60(12)
C1 C2 C3 C4 2.7(2)
C2 C3 C4 C5 0.7(3)
C3 C4 C5 C6 -2.2(3)
C4 C5 C6 C1 0.4(2)
C4 C5 C6 C7 179.82(14)
C2 C1 C6 C5 2.86(19)
N1 C1 C6 C5 179.49(12)
C2 C1 C6 C7 -176.53(12)
N1 C1 C6 C7 0.1(2)
C5 C6 C7 C8 114.56(15)
C1 C6 C7 C8 -66.07(17)
C6 C7 C8 C9 -113.97(14)
C6 C7 C8 C13 66.57(16)
C13 C8 C9 C10 1.2(2)
C7 C8 C9 C10 -178.22(14)
C8 C9 C10 C11 0.7(2)
C9 C10 C11 C12 -1.1(2)
C10 C11 C12 C13 -0.5(2)
C11 C12 C13 C8 2.5(2)
C11 C12 C13 C14 -176.18(12)
C9 C8 C13 C12 -2.84(19)
C7 C8 C13 C12 176.64(12)
C9 C8 C13 C14 175.83(12)
C7 C8 C13 C14 -4.68(18)
C1 N1 C14 C13 0.1(2)
C1 N1 C14 C15 175.05(11)
C12 C13 C14 N1 142.00(14)
C8 C13 C14 N1 -36.7(2)
C12 C13 C14 C15 -32.90(17)
C8 C13 C14 C15 148.42(12)
C29 N3 C16 C17 144.15(12)
C29 N3 C16 C21 -39.94(18)
C21 C16 C17 C18 2.36(19)
N3 C16 C17 C18 178.47(12)
C16 C17 C18 C19 -2.1(2)
C17 C18 C19 C20 0.7(2)
C18 C19 C20 C21 0.4(3)
C19 C20 C21 C16 -0.2(2)
C19 C20 C21 C22 -179.33(14)
C17 C16 C21 C20 -1.19(18)
N3 C16 C21 C20 -176.93(12)
C17 C16 C21 C22 177.98(12)
N3 C16 C21 C22 2.23(18)
C20 C21 C22 C23 -116.19(15)
C16 C21 C22 C23 64.68(15)
C21 C22 C23 C24 113.44(15)
C21 C22 C23 C28 -66.68(15)
C28 C23 C24 C25 -0.7(2)
C22 C23 C24 C25 179.17(14)
C23 C24 C25 C26 -0.6(2)
C24 C25 C26 C27 0.2(2)
C25 C26 C27 C28 1.4(2)
C26 C27 C28 C23 -2.72(19)
C26 C27 C28 C29 175.55(12)
C24 C23 C28 C27 2.32(19)
C22 C23 C28 C27 -177.56(12)
C24 C23 C28 C29 -175.94(12)
C22 C23 C28 C29 4.19(18)
C16 N3 C29 C30 -177.84(11)
C16 N3 C29 C28 -2.2(2)
C27 C28 C29 N3 -139.03(14)
C23 C28 C29 N3 39.2(2)
C27 C28 C29 C30 36.50(17)
C23 C28 C29 C30 -145.22(12)

loop_
_cod_related_entry_id
_cod_related_entry_database
_cod_related_entry_code
1 ChemSpider 16480977
